data_1566176
loop_
_publ_author_name
'Svensson, Fredric G.'
'Simon, Philipp'
'Kessler, Vadim G.'

_publ_section_title
;
 Modeling metal oxide nanoparticle GABA interactions: Complexation between
 the Keggin POM and \g-aminobutyric acid in the solid state and in
 solution influenced by additional ligands
;
_journal_name_full 'Inorganica Chimica Acta'
_journal_page_first 120547
_journal_paper_doi 10.1016/j.ica.2021.120547
_journal_volume 526
_journal_year 2021
_chemical_formula_sum 'C12 H30 N3 O46 P W12'
_chemical_formula_weight 3189.56
_space_group_IT_number 148
_space_group_name_Hall '-R 3'
_space_group_name_H-M_alt 'R -3 :H'
_symmetry_cell_setting rhombohedral
_symmetry_space_group_name_H-M 'R -3 :H'
_atom_sites_solution_hydrogens geom
_atom_sites_solution_primary direct
_atom_sites_solution_secondary difmap
_audit_creation_method SHELXL-97
_cell_angle_alpha 90.00
_cell_angle_beta 90.00
_cell_angle_gamma 120.00
_cell_formula_units_Z 6
_cell_length_a 18.303(16)
_cell_length_b 18.303(16)
_cell_length_c 24.50(2)
_cell_measurement_reflns_used 2544
_cell_measurement_temperature 296(2)
_cell_measurement_theta_max 25.25
_cell_measurement_theta_min 2.23
_cell_volume 7108(11)
_computing_cell_refinement 'Bruker SAINT'
_computing_data_collection 'Bruker APEX2'
_computing_data_reduction 'Bruker SAINT'
_computing_molecular_graphics 'Bruker SHELXTL'
_computing_publication_material 'Bruker SHELXTL'
_computing_structure_refinement 'SHELXL-97 (Sheldrick, 2008)'
_computing_structure_solution 'SHELXS-97 (Sheldrick, 2008)'
_diffrn_ambient_temperature 296(2)
_diffrn_measured_fraction_theta_full 0.995
_diffrn_measured_fraction_theta_max 0.995
_diffrn_measurement_device_type 'Bruker APEX-II CCD'
_diffrn_measurement_method '\f and \w scans'
_diffrn_radiation_monochromator graphite
_diffrn_radiation_source 'fine-focus sealed tube'
_diffrn_radiation_type MoK\a
_diffrn_radiation_wavelength 0.71073
_diffrn_reflns_av_R_equivalents 0.2081
_diffrn_reflns_av_sigmaI/netI 0.1652
_diffrn_reflns_limit_h_max 21
_diffrn_reflns_limit_h_min -21
_diffrn_reflns_limit_k_max 21
_diffrn_reflns_limit_k_min -21
_diffrn_reflns_limit_l_max 29
_diffrn_reflns_limit_l_min -29
_diffrn_reflns_number 22513
_diffrn_reflns_theta_full 25.01
_diffrn_reflns_theta_max 25.01
_diffrn_reflns_theta_min 2.23
_exptl_absorpt_coefficient_mu 29.154
_exptl_absorpt_correction_T_max 0.5932
_exptl_absorpt_correction_T_min 0.5932
_exptl_absorpt_correction_type empirical
_exptl_absorpt_process_details 'Bruker SADABS'
_exptl_crystal_colour Red
_exptl_crystal_density_diffrn 4.472
_exptl_crystal_density_method 'not measured'
_exptl_crystal_description Cubic
_exptl_crystal_F_000 8364
_exptl_crystal_size_max 0.02
_exptl_crystal_size_mid 0.02
_exptl_crystal_size_min 0.02
_refine_diff_density_max 2.044
_refine_diff_density_min -2.621
_refine_diff_density_rms 0.506
_refine_ls_extinction_method none
_refine_ls_goodness_of_fit_ref 1.005
_refine_ls_hydrogen_treatment mixed
_refine_ls_matrix_type full
_refine_ls_number_parameters 264
_refine_ls_number_reflns 2784
_refine_ls_number_restraints 324
_refine_ls_restrained_S_all 0.957
_refine_ls_R_factor_all 0.1305
_refine_ls_R_factor_gt 0.0812
_refine_ls_shift/su_max 0.000
_refine_ls_shift/su_mean 0.000
_refine_ls_structure_factor_coef Fsqd
_refine_ls_weighting_details 'calc w=1/[\s^2^(Fo^2^)+(0.0910P)^2^+72.8814P] where P=(Fo^2^+2Fc^2^)/3'
_refine_ls_weighting_scheme calc
_refine_ls_wR_factor_gt 0.2178
_refine_ls_wR_factor_ref 0.2418
_reflns_number_gt 1685
_reflns_number_total 2784
_reflns_threshold_expression >2sigma(I)
_cod_data_source_file ICA-2021-526-120547.cif
_cod_data_source_block gabapw_210209_0m
_cod_depositor_comments
;
The following automatic conversions were performed:

data item '_exptl_absorpt_correction_type' value 'Empirical' was
changed to 'empirical' in accordance with the built-in table derived
from the CIF Core dictionary named 'cif_core.dic' version 2.4.5 last
updated on 2014-11-21.

data item '_symmetry_cell_setting' value 'Rhombohedral' was changed
to 'rhombohedral' in accordance with the built-in table derived from
the CIF Core dictionary named 'cif_core.dic' version 2.4.5 last
updated on 2014-11-21.

Automatic conversion script
Id: cif_fix_values 8738 2021-04-28 16:35:53Z antanas 
;
_cod_original_cell_volume 7107(11)
_cod_original_sg_symbol_H-M R-3
_cod_database_code 1566176

loop_
_symmetry_equiv_pos_as_xyz
'x, y, z'
'-y, x-y, z'
'-x+y, -x, z'
'x+2/3, y+1/3, z+1/3'
'-y+2/3, x-y+1/3, z+1/3'
'-x+y+2/3, -x+1/3, z+1/3'
'x+1/3, y+2/3, z+2/3'
'-y+1/3, x-y+2/3, z+2/3'
'-x+y+1/3, -x+2/3, z+2/3'
'-x, -y, -z'
'y, -x+y, -z'
'x-y, x, -z'
'-x+2/3, -y+1/3, -z+1/3'
'y+2/3, -x+y+1/3, -z+1/3'
'x-y+2/3, x+1/3, -z+1/3'
'-x+1/3, -y+2/3, -z+2/3'
'y+1/3, -x+y+2/3, -z+2/3'
'x-y+1/3, x+2/3, -z+2/3'

loop_
_atom_site_label
_atom_site_type_symbol
_atom_site_fract_x
_atom_site_fract_y
_atom_site_fract_z
_atom_site_U_iso_or_equiv
_atom_site_adp_type
_atom_site_occupancy
_atom_site_symmetry_multiplicity
_atom_site_calc_flag
_atom_site_refinement_flags
_atom_site_disorder_assembly
_atom_site_disorder_group
W1 W 0.96962(15) 0.08885(15) 0.08877(8) 0.0471(6) Uani 1 1 d U . .
W2 W 0.87031(15) -0.03334(14) 0.32482(8) 0.0531(6) Uani 1 1 d U . .
W3 W 0.84259(17) 0.05857(17) 0.21164(11) 0.0508(6) Uani 1 1 d U . .
W4 W 1.06795(17) 0.21892(15) 0.21070(9) 0.0521(6) Uani 1 1 d U . .
P1 P 1.0000 0.0000 0.2083(4) 0.028(2) Uani 1 3 d SU . .
O1 O 0.9056(15) -0.0245(12) 0.0602(7) 0.053(5) Uani 1 1 d U . .
O2 O 1.0821(14) 0.3149(13) 0.2026(9) 0.057(4) Uani 1 1 d U . .
O3 O 0.8372(13) 0.0365(14) 0.2850(8) 0.050(4) Uani 1 1 d U . .
O4 O 0.9510(14) 0.1424(14) 0.0398(8) 0.056(5) Uani 1 1 d DU . .
O5 O 0.9508(12) 0.1550(12) 0.2269(7) 0.041(3) Uani 1 1 d U . .
O6 O 1.0393(13) 0.1762(12) 0.1405(7) 0.044(3) Uani 1 1 d U . .
O7 O 0.9333(15) -0.0903(14) 0.3322(9) 0.059(5) Uani 1 1 d U . .
O8 O 0.8808(13) 0.0599(13) 0.1414(8) 0.046(4) Uani 1 1 d U . .
O9 O 1.0000 0.0000 0.1475(12) 0.040(4) Uani 1 3 d SU . .
O10 O 1.0833(12) 0.2150(12) 0.2871(8) 0.045(4) Uani 1 1 d U . .
O11 O 0.7748(14) 0.0966(14) 0.2065(9) 0.063(5) Uani 1 1 d U . .
O12 O 1.1758(13) 0.2345(13) 0.1983(7) 0.050(4) Uani 1 1 d U . .
O13 O 1.0641(12) 0.0889(12) 0.2291(7) 0.039(3) Uani 1 1 d U . .
O14 O 0.8303(14) -0.0436(14) 0.3881(9) 0.059(4) Uani 1 1 d U . .
C2 C 1.004(4) 0.318(3) -0.007(3) 0.155(8) Uani 1 1 d DU . .
H2A H 0.9977 0.3659 -0.0171 0.186 Uiso 1 1 calc R . .
H2B H 0.9577 0.2821 0.0168 0.186 Uiso 1 1 calc R . .
N1 N 1.163(3) 0.410(3) 0.0882(19) 0.150(9) Uani 1 1 d U . .
H1A H 1.1801 0.4414 0.1183 0.225 Uiso 1 1 calc R . .
H1B H 1.2004 0.4357 0.0617 0.225 Uiso 1 1 calc R . .
H1C H 1.1569 0.3598 0.0947 0.225 Uiso 1 1 calc R . .
C3 C 1.081(4) 0.349(4) 0.023(2) 0.151(8) Uani 1 1 d DU . .
H3A H 1.1288 0.3838 -0.0009 0.182 Uiso 1 1 calc R . .
H3B H 1.0872 0.3017 0.0351 0.182 Uiso 1 1 calc R . .
O1A O 0.945(3) 0.179(3) -0.0578(9) 0.171(8) Uani 1 1 d DU . .
H1A1 H 0.9025 0.1681 -0.0404 0.257 Uiso 1 1 calc RD . .
C4 C 1.081(4) 0.400(4) 0.071(2) 0.149(8) Uani 1 1 d DU . .
H4A H 1.0838 0.4525 0.0613 0.179 Uiso 1 1 calc R . .
H4B H 1.0359 0.3682 0.0969 0.179 Uiso 1 1 calc R . .
C1 C 1.001(3) 0.269(3) -0.059(2) 0.157(8) Uani 1 1 d DU . .
O2A O 0.938(3) 0.261(3) -0.0977(19) 0.168(8) Uani 1 1 d DU . .

loop_
_atom_site_aniso_label
_atom_site_aniso_U_11
_atom_site_aniso_U_22
_atom_site_aniso_U_33
_atom_site_aniso_U_23
_atom_site_aniso_U_13
_atom_site_aniso_U_12
W1 0.0562(16) 0.0483(19) 0.0357(11) -0.0003(11) -0.0019(10) 0.0252(15)
W2 0.0575(14) 0.0645(13) 0.0378(10) 0.0062(8) 0.0086(10) 0.0309(11)
W3 0.0593(13) 0.0579(15) 0.0417(11) 0.0045(9) 0.0047(9) 0.0343(12)
W4 0.0617(15) 0.0492(13) 0.0424(11) -0.0033(9) 0.0034(9) 0.0256(11)
P1 0.028(4) 0.028(4) 0.028(5) 0.000 0.000 0.0140(18)
O1 0.074(14) 0.048(7) 0.026(9) 0.002(6) 0.007(7) 0.022(9)
O2 0.066(11) 0.047(7) 0.062(10) -0.006(7) -0.001(10) 0.031(7)
O3 0.044(11) 0.063(12) 0.047(6) -0.007(7) -0.004(8) 0.029(9)
O4 0.072(14) 0.057(10) 0.046(8) 0.004(7) 0.001(7) 0.036(11)
O5 0.063(6) 0.052(8) 0.027(7) -0.001(6) 0.007(5) 0.042(5)
O6 0.051(8) 0.036(7) 0.039(6) 0.006(5) 0.014(5) 0.017(7)
O7 0.072(15) 0.051(14) 0.057(13) 0.000(10) 0.001(10) 0.034(11)
O8 0.041(8) 0.053(11) 0.043(6) 0.001(6) -0.006(6) 0.023(7)
O9 0.040(6) 0.040(6) 0.039(8) 0.000 0.000 0.020(3)
O10 0.047(10) 0.039(10) 0.045(6) -0.010(6) 0.009(6) 0.018(9)
O11 0.061(10) 0.059(15) 0.080(13) 0.020(11) 0.014(10) 0.038(10)
O12 0.059(8) 0.056(11) 0.035(9) 0.004(9) 0.011(7) 0.029(8)
O13 0.038(9) 0.043(6) 0.037(8) -0.004(6) 0.006(7) 0.021(7)
O14 0.059(4) 0.059(4) 0.058(4) 0.0000(10) 0.0002(10) 0.029(2)
C2 0.155(8) 0.155(8) 0.155(8) 0.0002(10) 0.0000(10) 0.077(4)
N1 0.150(9) 0.150(9) 0.150(9) 0.0001(10) 0.0001(10) 0.075(5)
C3 0.151(8) 0.151(8) 0.151(8) 0.0000(10) 0.0001(10) 0.076(4)
O1A 0.171(8) 0.171(8) 0.171(8) -0.0002(10) 0.0001(10) 0.085(4)
C4 0.149(8) 0.149(8) 0.149(8) 0.0001(10) 0.0000(10) 0.074(4)
C1 0.157(8) 0.157(8) 0.157(8) -0.0001(10) 0.0001(10) 0.079(4)
O2A 0.168(8) 0.168(8) 0.168(8) -0.0002(10) -0.0001(10) 0.084(4)

loop_
_atom_type_symbol
_atom_type_description
_atom_type_scat_dispersion_real
_atom_type_scat_dispersion_imag
_atom_type_scat_source
C C 0.0033 0.0016 'International Tables Vol C Tables 4.2.6.8 and 6.1.1.4'
H H 0.0000 0.0000 'International Tables Vol C Tables 4.2.6.8 and 6.1.1.4'
N N 0.0061 0.0033 'International Tables Vol C Tables 4.2.6.8 and 6.1.1.4'
O O 0.0106 0.0060 'International Tables Vol C Tables 4.2.6.8 and 6.1.1.4'
P P 0.1023 0.0942 'International Tables Vol C Tables 4.2.6.8 and 6.1.1.4'
W W -0.8490 6.8722 'International Tables Vol C Tables 4.2.6.8 and 6.1.1.4'

loop_
_geom_angle_atom_site_label_1
_geom_angle_atom_site_label_2
_geom_angle_atom_site_label_3
_geom_angle
_geom_angle_site_symmetry_1
_geom_angle_site_symmetry_3
Q8 W1 O4 91(5) . .
Q8 W1 Q10 107(5) . .
O4 W1 Q10 67(2) . .
Q8 W1 O1 87(5) . 3_765
O4 W1 O1 100.1(9) . 3_765
Q10 W1 O1 160(2) . 3_765
Q8 W1 O8 94(5) . .
O4 W1 O8 104.3(9) . .
Q10 W1 O8 40.3(19) . .
O1 W1 O8 155.6(8) 3_765 .
Q8 W1 O1 10(5) . .
O4 W1 O1 100.1(10) . .
Q10 W1 O1 108(2) . .
O1 W1 O1 88.6(13) 3_765 .
O8 W1 O1 88.4(9) . .
Q8 W1 O6 166(5) . .
O4 W1 O6 103.1(9) . .
Q10 W1 O6 80(2) . .
O1 W1 O6 88.7(9) 3_765 .
O8 W1 O6 84.6(8) . .
O1 W1 O6 156.8(8) . .
Q8 W1 O9 82(5) . .
O4 W1 O9 170.9(9) . .
Q10 W1 O9 121(2) . .
O1 W1 O9 73.7(7) 3_765 .
O8 W1 O9 82.2(7) . .
O1 W1 O9 73.5(7) . .
O6 W1 O9 83.6(7) . .
Q1 W2 Q9 111(9) . .
Q1 W2 O14 33(6) . .
Q9 W2 O14 129(5) . .
Q1 W2 O7 99(6) . 3_765
Q9 W2 O7 35(5) . 3_765
O14 W2 O7 101.4(10) . 3_765
Q1 W2 O7 68(6) . .
Q9 W2 O7 63(5) . .
O14 W2 O7 101.5(10) . .
O7 W2 O7 84.9(13) 3_765 .
Q1 W2 O10 100(6) . 2_645
Q9 W2 O10 122(5) . 2_645
O14 W2 O10 103.5(9) . 2_645
O7 W2 O10 155.0(8) 3_765 2_645
O7 W2 O10 87.9(9) . 2_645
Q1 W2 O3 140(6) . .
Q9 W2 O3 95(5) . .
O14 W2 O3 106.1(10) . .
O7 W2 O3 85.3(9) 3_765 .
O7 W2 O3 152.1(9) . .
O10 W2 O3 90.0(8) 2_645 .
Q1 W2 O13 150(6) . 2_645
Q9 W2 O13 57(5) . 2_645
O14 W2 O13 173.2(9) . 2_645
O7 W2 O13 84.1(8) 3_765 2_645
O7 W2 O13 82.9(8) . 2_645
O10 W2 O13 71.3(7) 2_645 2_645
O3 W2 O13 70.1(7) . 2_645
Q4 W3 O11 93(5) . .
Q4 W3 O3 107(6) . .
O11 W3 O3 101.1(10) . .
Q4 W3 O8 71(5) . .
O11 W3 O8 105.9(10) . .
O3 W3 O8 153.0(9) . .
Q4 W3 O12 18(6) . 2_645
O11 W3 O12 99.6(10) . 2_645
O3 W3 O12 89.5(9) . 2_645
O8 W3 O12 85.3(9) . 2_645
Q4 W3 O5 155(5) . .
O11 W3 O5 105.4(10) . .
O3 W3 O5 85.9(8) . .
O8 W3 O5 87.7(8) . .
O12 W3 O5 155.0(8) 2_645 .
Q4 W3 O13 79(5) . 2_645
O11 W3 O13 166.3(9) . 2_645
O3 W3 O13 71.3(8) . 2_645
O8 W3 O13 82.2(7) . 2_645
O12 W3 O13 69.6(8) 2_645 2_645
O5 W3 O13 85.7(7) . 2_645
O2 W4 O6 101.3(10) . .
O2 W4 O12 103.1(10) . .
O6 W4 O12 88.2(8) . .
O2 W4 O10 102.2(9) . .
O6 W4 O10 156.2(8) . .
O12 W4 O10 90.0(8) . .
O2 W4 O5 102.0(10) . .
O6 W4 O5 86.6(8) . .
O12 W4 O5 154.9(9) . .
O10 W4 O5 85.0(8) . .
O2 W4 O13 172.6(9) . .
O6 W4 O13 83.9(7) . .
O12 W4 O13 71.7(8) . .
O10 W4 O13 73.0(7) . .
O5 W4 O13 83.4(7) . .
O9 P1 O13 109.3(7) . 2_645
O9 P1 O13 109.3(7) . .
O13 P1 O13 109.6(7) 2_645 .
O9 P1 O13 109.3(7) . 3_765
O13 P1 O13 109.6(7) 2_645 3_765
O13 P1 O13 109.6(7) . 3_765
Q8 O1 W1 128(3) . 2_645
Q8 O1 W1 4(2) . .
W1 O1 W1 124.0(11) 2_645 .
Q2 O2 W4 17.4(15) . .
Q3 O3 W3 10(2) . .
Q3 O3 W2 124(3) . .
W3 O3 W2 129.9(11) . .
W1 O4 Q7 14.1(16) . .
W1 O4 Q8 19.0(14) . .
Q7 O4 Q8 33(2) . .
W1 O4 Q10 59(2) . .
Q7 O4 Q10 57(3) . .
Q8 O4 Q10 67(3) . .
Q2 O5 Q6 26(2) . .
Q2 O5 W4 13.3(16) . .
Q6 O5 W4 12.9(16) . .
Q2 O5 W3 162(2) . .
Q6 O5 W3 135.6(18) . .
W4 O5 W3 148.5(10) . .
Q7 O6 Q6 145(3) . .
Q7 O6 W4 156(3) . .
Q6 O6 W4 11.5(19) . .
Q7 O6 W1 4(2) . .
Q6 O6 W1 141(2) . .
W4 O6 W1 152.4(11) . .
Q9 O7 Q9 126(3) 2_645 .
Q9 O7 Q1 151(3) 2_645 .
Q9 O7 Q1 28(2) . .
Q9 O7 W2 11.2(16) 2_645 2_645
Q9 O7 W2 137.0(19) . 2_645
Q1 O7 W2 159(2) . 2_645
Q9 O7 W2 142(2) 2_645 .
Q9 O7 W2 15.3(13) . .
Q1 O7 W2 15.6(15) . .
W2 O7 W2 152.4(13) 2_645 .
Q10 O8 Q4 130(4) . .
Q10 O8 W3 120(3) . .
Q4 O8 W3 18.5(16) . .
Q10 O8 W1 64(3) . .
Q4 O8 W1 163(2) . .
W3 O8 W1 152.2(11) . .
P1 O9 W1 126.2(6) . 2_645
P1 O9 W1 126.2(6) . 3_765
W1 O9 W1 88.7(8) 2_645 3_765
P1 O9 W1 126.2(6) . .
W1 O9 W1 88.7(8) 2_645 .
W1 O9 W1 88.7(8) 3_765 .
Q2 O10 W4 13.8(16) . .
Q2 O10 W2 134(2) . 3_765
W4 O10 W2 125.7(10) . 3_765
W3 O11 Q4 18.7(15) . .
W3 O11 Q3 12.4(16) . .
Q4 O11 Q3 19(2) . .
Q4 O12 Q3 19(3) 3_765 3_765
Q4 O12 W4 133(3) 3_765 .
Q3 O12 W4 122(2) 3_765 .
Q4 O12 W3 8(2) 3_765 3_765
Q3 O12 W3 11.5(16) 3_765 3_765
W4 O12 W3 128.6(11) . 3_765
P1 O13 W4 128.1(11) . .
P1 O13 W2 125.5(11) . 3_765
W4 O13 W2 89.7(6) . 3_765
P1 O13 W3 123.6(9) . 3_765
W4 O13 W3 89.8(7) . 3_765
W2 O13 W3 88.4(6) 3_765 3_765
Q1 O14 W2 13(2) . .
C3 C2 C1 113(5) . .
C3 C2 H2A 109.0 . .
C1 C2 H2A 109.0 . .
C3 C2 H2B 109.0 . .
C1 C2 H2B 109.0 . .
H2A C2 H2B 107.8 . .
C4 N1 H1A 109.5 . .
C4 N1 H1B 109.5 . .
H1A N1 H1B 109.5 . .
C4 N1 H1C 109.5 . .
H1A N1 H1C 109.5 . .
H1B N1 H1C 109.5 . .
C2 C3 C4 110(5) . .
C2 C3 H3A 109.8 . .
C4 C3 H3A 109.8 . .
C2 C3 H3B 109.8 . .
C4 C3 H3B 109.8 . .
H3A C3 H3B 108.2 . .
C1 O1A H1A1 109.5 . .
N1 C4 C3 89(5) . .
N1 C4 H4A 113.8 . .
C3 C4 H4A 113.8 . .
N1 C4 H4B 113.8 . .
C3 C4 H4B 113.8 . .
H4A C4 H4B 111.0 . .
O1A C1 O2A 79(3) . .
O1A C1 C2 117(4) . .
O2A C1 C2 114(5) . .
W2 Q1 Q9 34(5) . .
W2 Q1 O14 134(8) . .
Q9 Q1 O14 147(7) . .
W2 Q1 O7 96(6) . .
Q9 Q1 O7 73(5) . .
O14 Q1 O7 130(3) . .
Q6 Q2 O5 82(6) . .
Q6 Q2 O2 108(6) . .
O5 Q2 O2 118(3) . .
Q6 Q2 O10 123(7) . .
O5 Q2 O10 104(3) . .
O2 Q2 O10 117(3) . .
Q4 Q3 O3 158(10) . .
Q4 Q3 O12 48(8) . 2_645
O3 Q3 O12 111(3) . 2_645
Q4 Q3 O11 76(8) . .
O3 Q3 O11 107(4) . .
O12 Q3 O11 101(3) 2_645 .
W3 Q4 Q3 42(6) . .
W3 Q4 O12 154(8) . 2_645
Q3 Q4 O12 112(10) . 2_645
W3 Q4 O8 91(6) . .
Q3 Q4 O8 124(9) . .
O12 Q4 O8 109(3) 2_645 .
W3 Q4 O11 69(5) . .
Q3 Q4 O11 85(8) . .
O12 Q4 O11 119(4) 2_645 .
O8 Q4 O11 105(3) . .
Q2 Q6 O6 148(8) . .
Q2 Q6 O5 72(5) . .
O6 Q6 O5 106(3) . .
Q8 Q7 O6 161(8) . .
Q8 Q7 O4 77(5) . .
O6 Q7 O4 121(4) . .
Q8 Q7 Q10 91(6) . .
O6 Q7 Q10 94(4) . .
O4 Q7 Q10 66(3) . .
W1 Q8 Q7 4(3) . .
W1 Q8 O1 166(7) . .
Q7 Q8 O1 167(8) . .
W1 Q8 O4 70(5) . .
Q7 Q8 O4 70(5) . .
O1 Q8 O4 123(3) . .
W1 Q8 Q10 57(5) . .
Q7 Q8 Q10 60(5) . .
O1 Q8 Q10 123(4) . .
O4 Q8 Q10 59(2) . .
W2 Q9 Q1 34(5) . .
W2 Q9 O7 134(6) . 3_765
Q1 Q9 O7 118(5) . 3_765
W2 Q9 O7 102(6) . .
Q1 Q9 O7 79(5) . .
O7 Q9 O7 105(3) 3_765 .
O8 Q10 Q7 81(4) . .
O8 Q10 W1 76(3) . .
Q7 Q10 W1 13.7(16) . .
O8 Q10 O4 127(4) . .
Q7 Q10 O4 56(3) . .
W1 Q10 O4 54.5(18) . .
O8 Q10 Q8 73(3) . .
Q7 Q10 Q8 30(2) . .
W1 Q10 Q8 16.0(14) . .
O4 Q10 Q8 54(2) . .

loop_
_geom_bond_atom_site_label_1
_geom_bond_atom_site_label_2
_geom_bond_distance
_geom_bond_site_symmetry_2
W1 Q8 0.58(4) .
W1 O4 1.69(2) .
W1 Q10 1.78(6) .
W1 O1 1.92(2) 3_765
W1 O8 1.93(2) .
W1 O1 1.93(2) .
W1 O6 1.937(19) .
W1 O9 2.434(18) .
W2 Q1 0.52(4) .
W2 Q9 0.52(4) .
W2 O14 1.68(2) .
W2 O7 1.90(2) 3_765
W2 O7 1.91(2) .
W2 O10 1.93(2) 2_645
W2 O3 1.93(2) .
W2 O13 2.441(18) 2_645
W3 Q4 0.59(5) .
W3 O11 1.70(2) .
W3 O3 1.83(2) .
W3 O8 1.854(19) .
W3 O12 1.92(2) 2_645
W3 O5 1.92(2) .
W3 O13 2.449(19) 2_645
W4 O2 1.65(2) .
W4 O6 1.852(18) .
W4 O12 1.87(2) .
W4 O10 1.899(19) .
W4 O5 1.90(2) .
W4 O13 2.389(19) .
P1 O9 1.49(3) .
P1 O13 1.541(19) 2_645
P1 O13 1.541(19) .
P1 O13 1.541(19) 3_765
O1 Q8 1.36(5) .
O1 W1 1.92(2) 2_645
O2 Q2 1.62(5) .
O3 Q3 1.52(5) .
O4 Q7 1.73(6) .
O4 Q8 1.79(6) .
O4 Q10 1.90(6) .
O5 Q2 1.61(5) .
O5 Q6 1.68(6) .
O6 Q7 1.54(5) .
O6 Q6 1.55(5) .
O7 Q9 1.50(4) 2_645
O7 Q9 1.74(5) .
O7 Q1 1.78(6) .
O7 W2 1.90(2) 2_645
O8 Q10 1.28(6) .
O8 Q4 1.75(6) .
O9 W1 2.434(18) 2_645
O9 W1 2.434(18) 3_765
O10 Q2 1.64(5) .
O10 W2 1.93(2) 3_765
O11 Q4 1.83(6) .
O11 Q3 1.88(6) .
O12 Q4 1.37(5) 3_765
O12 Q3 1.69(7) 3_765
O12 W3 1.92(2) 3_765
O13 W2 2.441(18) 3_765
O13 W3 2.449(19) 3_765
O14 Q1 1.28(5) .
C2 C3 1.43(7) .
C2 C1 1.54(6) .
C2 H2A 0.9700 .
C2 H2B 0.9700 .
N1 C4 1.46(7) .
N1 H1A 0.8900 .
N1 H1B 0.8900 .
N1 H1C 0.8900 .
C3 C4 1.513(19) .
C3 H3A 0.9700 .
C3 H3B 0.9700 .
O1A C1 1.441(10) .
O1A H1A1 0.8200 .
C4 H4A 0.9700 .
C4 H4B 0.9700 .
C1 O2A 1.443(10) .
Q1 Q9 0.85(7) .
Q2 Q6 0.75(7) .
Q3 Q4 0.60(7) .
Q3 O12 1.69(7) 2_645
Q4 O12 1.37(5) 2_645
Q7 Q8 1.00(7) .
Q7 Q10 1.75(8) .
Q8 Q10 2.03(8) .
Q9 O7 1.50(4) 3_765
